data_7023817
loop_
_publ_author_name
'Kottalanka, Ravi K.'
'Naktode, Kishor'
'Anga, Srinivas'
'Nayek, Hari Pada'
'Panda, Tarun K.'

_publ_section_title
;
 Heavier alkaline earth metal complexes with phosphinoselenoic amides:
 evidence of direct M-Se contact (M = Ca, Sr, Ba).
;
_journal_issue 14
_journal_name_full 'Dalton transactions (Cambridge, England : 2003)'
_journal_page_first 4947
_journal_page_last 4956
_journal_paper_doi 10.1039/c2dt32339g
_journal_volume 42
_journal_year 2013
_chemical_formula_moiety 'C58 H58 Ba N2 O2 P2 Se2'
_chemical_formula_sum 'C58 H58 Ba N2 O2 P2 Se2'
_chemical_formula_weight 1172.26
_chemical_name_systematic
;
?
;
_space_group_IT_number 4
_symmetry_cell_setting monoclinic
_symmetry_space_group_name_Hall 'P 2yb'
_symmetry_space_group_name_H-M 'P 1 21 1'
_atom_sites_solution_hydrogens geom
_atom_sites_solution_primary direct
_atom_sites_solution_secondary difmap
_audit_creation_method SHELXL-97
_cell_angle_alpha 90
_cell_angle_beta 117.366(5)
_cell_angle_gamma 90
_cell_formula_units_Z 2
_cell_length_a 15.7828(7)
_cell_length_b 11.0357(3)
_cell_length_c 16.9825(7)
_cell_measurement_reflns_used 5949
_cell_measurement_temperature 150(2)
_cell_measurement_theta_max 70.78
_cell_measurement_theta_min 2.93
_cell_volume 2626.9(2)
_computing_cell_refinement
'CrysAlisPro, Agilent Technologies,Version 1.171.35.19 (release 27-10-2011 CrysAlis171 .NET)(compiled Oct 27 2011,15:02:11)'
_computing_data_collection
'CrysAlisPro, Agilent Technologies,Version 1.171.35.19 (release 27-10-2011 CrysAlis171 .NET)(compiled Oct 27 2011,15:02:11)'
_computing_data_reduction
'CrysAlisPro, Agilent Technologies,Version 1.171.35.19 (release 27-10-2011 CrysAlis171 .NET)(compiled Oct 27 2011,15:02:11)'
_computing_molecular_graphics 'ORTEP III & Olex 2.1'
_computing_publication_material WinGX
_computing_structure_refinement 'SHELXL-97 (Sheldrick, 2008)'
_computing_structure_solution 'SHELXL-97 (Sheldrick, 2008)'
_diffrn_ambient_temperature 150(2)
_diffrn_measured_fraction_theta_full 0.984
_diffrn_measured_fraction_theta_max 0.984
_diffrn_measurement_device_type 'SuperNova, Dual, Cu at zero, Eos'
_diffrn_measurement_method '\w scans'
_diffrn_radiation_monochromator mirror
_diffrn_radiation_source 'SuperNova (Cu) X-ray Source'
_diffrn_radiation_type CuK\a
_diffrn_radiation_wavelength 1.54184
_diffrn_reflns_av_R_equivalents 0.0451
_diffrn_reflns_av_sigmaI/netI 0.0695
_diffrn_reflns_limit_h_max 19
_diffrn_reflns_limit_h_min -19
_diffrn_reflns_limit_k_max 10
_diffrn_reflns_limit_k_min -13
_diffrn_reflns_limit_l_max 20
_diffrn_reflns_limit_l_min -20
_diffrn_reflns_number 10905
_diffrn_reflns_theta_full 70.78
_diffrn_reflns_theta_max 70.78
_diffrn_reflns_theta_min 2.93
_exptl_absorpt_coefficient_mu 8.372
_exptl_absorpt_correction_T_max 1.00000
_exptl_absorpt_correction_T_min 0.21313
_exptl_absorpt_correction_type multi-scan
_exptl_absorpt_process_details
'CrysAlisPro, Agilent Technologies,Version 1.171.35.19 (release 27-10-2011 CrysAlis171 .NET)(compiled Oct 27 2011,15:02:11)'
_exptl_crystal_colour colorless
_exptl_crystal_density_diffrn 1.482
_exptl_crystal_density_method 'not measured'
_exptl_crystal_description block
_exptl_crystal_F_000 1180
_exptl_crystal_size_max 0.23
_exptl_crystal_size_mid 0.19
_exptl_crystal_size_min 0.17
_refine_diff_density_max 1.801
_refine_diff_density_min -1.495
_refine_diff_density_rms 0.156
_refine_ls_abs_structure_details 'Flack H D (1983), Acta Cryst. A39, 876-881'
_refine_ls_abs_structure_Flack 0.114(5)
_refine_ls_extinction_method none
_refine_ls_goodness_of_fit_ref 1.026
_refine_ls_hydrogen_treatment constr
_refine_ls_matrix_type full
_refine_ls_number_parameters 604
_refine_ls_number_reflns 7106
_refine_ls_number_restraints 1
_refine_ls_restrained_S_all 1.026
_refine_ls_R_factor_all 0.0583
_refine_ls_R_factor_gt 0.0545
_refine_ls_shift/su_max 0.000
_refine_ls_shift/su_mean 0.000
_refine_ls_structure_factor_coef Fsqd
_refine_ls_weighting_details 'calc w=1/[\s^2^(Fo^2^)+(0.0871P)^2^+0.0000P] where P=(Fo^2^+2Fc^2^)/3'
_refine_ls_weighting_scheme calc
_refine_ls_wR_factor_gt 0.1354
_refine_ls_wR_factor_ref 0.1396
_reflns_number_gt 6586
_reflns_number_total 7106
_reflns_threshold_expression >2\s(I)
_cod_data_source_file c2dt32339g.txt
_cod_data_source_block exp_1084
_cod_original_sg_symbol_H-M ' P 21 '
_cod_database_code 7023817

loop_
_symmetry_equiv_pos_as_xyz
'x, y, z'
'-x, y+1/2, -z'

loop_
_atom_site_label
_atom_site_type_symbol
_atom_site_fract_x
_atom_site_fract_y
_atom_site_fract_z
_atom_site_U_iso_or_equiv
_atom_site_adp_type
_atom_site_occupancy
_atom_site_symmetry_multiplicity
_atom_site_calc_flag
_atom_site_refinement_flags
Ba1 Ba 0.24709(4) 0.62686(5) 0.25380(3) 0.02545(13) Uani 1 1 d .
Se1 Se 0.21367(6) 0.40527(7) 0.10708(5) 0.0273(2) Uani 1 1 d .
Se2 Se 0.28996(6) 0.83203(7) 0.41159(6) 0.0269(2) Uani 1 1 d .
P1 P 0.29902(14) 0.52791(18) 0.07469(12) 0.0211(4) Uani 1 1 d .
P2 P 0.18350(15) 0.72567(18) 0.42588(13) 0.0209(4) Uani 1 1 d .
O1 O 0.1045(5) 0.7769(6) 0.1456(4) 0.0386(16) Uani 1 1 d .
C27 C 0.1198(6) 0.4002(8) 0.3439(5) 0.0263(17) Uani 1 1 d .
C2 C 0.3784(5) 0.8507(7) 0.1632(5) 0.0218(16) Uani 1 1 d .
C32 C 0.1081(6) 0.3628(8) 0.2607(6) 0.0298(19) Uani 1 1 d .
H7 H 0.0760 0.4123 0.2115 0.036 Uiso 1 1 calc R
C20 C 0.2254(6) 0.5769(8) -0.0406(5) 0.0292(18) Uani 1 1 d .
C3 C 0.3979(7) 0.8813(8) 0.2487(6) 0.0315(19) Uani 1 1 d .
H11 H 0.4277 0.8251 0.2940 0.038 Uiso 1 1 calc R
C51 C 0.0510(7) 0.7674(9) 0.0514(6) 0.036(2) Uani 1 1 d .
H15A H -0.0143 0.7432 0.0340 0.043 Uiso 1 1 calc R
H15B H 0.0798 0.7090 0.0281 0.043 Uiso 1 1 calc R
C1 C 0.4018(6) 0.7265(8) 0.1415(5) 0.0235(16) Uani 1 1 d .
H16 H 0.3946 0.7288 0.0811 0.028 Uiso 1 1 calc R
C8 C 0.5068(6) 0.6950(8) 0.2053(6) 0.0286(18) Uani 1 1 d .
C29 C 0.2062(7) 0.2151(8) 0.4052(7) 0.039(2) Uani 1 1 d .
H21 H 0.2405 0.1663 0.4545 0.047 Uiso 1 1 calc R
C9 C 0.5805(7) 0.7486(9) 0.1953(6) 0.039(2) Uani 1 1 d .
H22 H 0.5660 0.8011 0.1480 0.046 Uiso 1 1 calc R
C52 C 0.0549(7) 0.8955(10) 0.0183(6) 0.039(2) Uani 1 1 d .
H24A H 0.1135 0.9087 0.0143 0.047 Uiso 1 1 calc R
H24B H 0.0009 0.9108 -0.0390 0.047 Uiso 1 1 calc R
C31 C 0.1444(7) 0.2512(8) 0.2516(7) 0.037(2) Uani 1 1 d .
H25 H 0.1360 0.2266 0.1961 0.045 Uiso 1 1 calc R
C13 C 0.5312(6) 0.6161(10) 0.2768(6) 0.039(2) Uani 1 1 d .
H28 H 0.4830 0.5784 0.2848 0.047 Uiso 1 1 calc R
C25 C 0.1917(6) 0.6936(9) -0.0566(6) 0.0324(19) Uani 1 1 d .
H29 H 0.2121 0.7496 -0.0106 0.039 Uiso 1 1 calc R
C39 C 0.0902(6) 0.8251(8) 0.4239(5) 0.0250(17) Uani 1 1 d .
C10 C 0.6739(7) 0.7267(10) 0.2530(7) 0.045(2) Uani 1 1 d .
H34 H 0.7218 0.7646 0.2445 0.055 Uiso 1 1 calc R
C30 C 0.1921(7) 0.1775(9) 0.3235(7) 0.040(2) Uani 1 1 d .
H36 H 0.2147 0.1025 0.3168 0.048 Uiso 1 1 calc R
C53 C 0.0508(8) 0.9734(10) 0.0899(6) 0.047(3) Uani 1 1 d .
H37A H 0.0908 1.0445 0.1009 0.057 Uiso 1 1 calc R
H37B H -0.0141 0.9996 0.0723 0.057 Uiso 1 1 calc R
C42 C -0.0506(7) 0.9750(9) 0.4291(5) 0.037(2) Uani 1 1 d .
H38 H -0.0977 1.0247 0.4302 0.044 Uiso 1 1 calc R
C44 C 0.0050(6) 0.7774(8) 0.4175(6) 0.0302(18) Uani 1 1 d .
H40 H -0.0048 0.6941 0.4116 0.036 Uiso 1 1 calc R
C28 C 0.1701(7) 0.3249(9) 0.4156(6) 0.033(2) Uani 1 1 d .
H43 H 0.1798 0.3484 0.4717 0.040 Uiso 1 1 calc R
C54 C 0.0866(10) 0.8955(12) 0.1712(7) 0.066(4) Uani 1 1 d .
H45A H 0.1448 0.9290 0.2180 0.080 Uiso 1 1 calc R
H45B H 0.0392 0.8903 0.1925 0.080 Uiso 1 1 calc R
C21 C 0.1964(6) 0.4918(8) -0.1093(5) 0.0335(19) Uani 1 1 d .
H46 H 0.2198 0.4130 -0.0982 0.040 Uiso 1 1 calc R
C43 C -0.0648(6) 0.8504(9) 0.4197(5) 0.034(2) Uani 1 1 d .
H49 H -0.1209 0.8165 0.4148 0.041 Uiso 1 1 calc R
C40 C 0.1015(7) 0.9491(8) 0.4335(6) 0.0344(19) Uani 1 1 d .
H51 H 0.1573 0.9836 0.4380 0.041 Uiso 1 1 calc R
C24 C 0.1261(6) 0.7276(10) -0.1428(6) 0.039(2) Uani 1 1 d .
H52 H 0.1021 0.8062 -0.1542 0.047 Uiso 1 1 calc R
C22 C 0.1318(7) 0.5276(10) -0.1946(6) 0.043(2) Uani 1 1 d .
H54 H 0.1116 0.4724 -0.2411 0.052 Uiso 1 1 calc R
C41 C 0.0322(7) 1.0246(9) 0.4369(6) 0.041(2) Uani 1 1 d .
H56 H 0.0423 1.1078 0.4443 0.049 Uiso 1 1 calc R
C11 C 0.6980(7) 0.6495(11) 0.3233(7) 0.051(3) Uani 1 1 d .
H58 H 0.7617 0.6349 0.3623 0.061 Uiso 1 1 calc R
C12 C 0.6254(8) 0.5927(11) 0.3359(7) 0.050(3) Uani 1 1 d .
H71 H 0.6405 0.5401 0.3833 0.060 Uiso 1 1 calc R
C23 C 0.0974(7) 0.6451(11) -0.2103(6) 0.047(3) Uani 1 1 d .
H76 H 0.0543 0.6683 -0.2676 0.056 Uiso 1 1 calc R
N1 N 0.3327(5) 0.6398(7) 0.1431(4) 0.0240(14) Uani 1 1 d .
O2 O 0.3948(5) 0.4851(6) 0.3677(4) 0.0386(16) Uani 1 1 d .
C58 C 0.4538(6) 0.4936(9) 0.4606(6) 0.037(2) Uani 1 1 d .
H2A H 0.4294 0.5537 0.4867 0.044 Uiso 1 1 calc R
H2B H 0.5186 0.5149 0.4739 0.044 Uiso 1 1 calc R
N2 N 0.1490(5) 0.6194(7) 0.3540(4) 0.0247(14) Uani 1 1 d .
C45 C 0.2349(5) 0.6675(7) 0.5392(5) 0.0232(16) Uani 1 1 d .
C50 C 0.2885(6) 0.5620(8) 0.5592(6) 0.0300(19) Uani 1 1 d .
H5 H 0.2982 0.5245 0.5150 0.036 Uiso 1 1 calc R
C46 C 0.2256(6) 0.7241(8) 0.6078(5) 0.0293(18) Uani 1 1 d .
H4 H 0.1922 0.7967 0.5972 0.035 Uiso 1 1 calc R
C57 C 0.4500(7) 0.3671(10) 0.4951(6) 0.038(2) Uani 1 1 d .
H9A H 0.3936 0.3571 0.5035 0.046 Uiso 1 1 calc R
H9B H 0.5062 0.3510 0.5507 0.046 Uiso 1 1 calc R
C14 C 0.3992(6) 0.4476(8) 0.0697(5) 0.0267(17) Uani 1 1 d .
C4 C 0.3740(7) 0.9947(8) 0.2687(6) 0.037(2) Uani 1 1 d .
H12 H 0.3882 1.0135 0.3268 0.045 Uiso 1 1 calc R
C7 C 0.3333(6) 0.9381(8) 0.0976(5) 0.0265(17) Uani 1 1 d .
H13 H 0.3187 0.9198 0.0392 0.032 Uiso 1 1 calc R
C5 C 0.3288(7) 1.0799(9) 0.2019(6) 0.036(2) Uani 1 1 d .
H14 H 0.3117 1.1553 0.2146 0.043 Uiso 1 1 calc R
C15 C 0.4361(7) 0.3438(9) 0.1168(6) 0.038(2) Uani 1 1 d .
H17 H 0.4077 0.3080 0.1483 0.046 Uiso 1 1 calc R
C19 C 0.4414(7) 0.5015(9) 0.0225(6) 0.0356(19) Uani 1 1 d .
H18 H 0.4154 0.5714 -0.0106 0.043 Uiso 1 1 calc R
C56 C 0.4463(7) 0.2844(9) 0.4211(6) 0.036(2) Uani 1 1 d .
H1AA H 0.5085 0.2494 0.4369 0.044 Uiso 1 1 calc R
H1AB H 0.4005 0.2195 0.4088 0.044 Uiso 1 1 calc R
C26 C 0.0833(6) 0.5243(8) 0.3539(5) 0.0247(17) Uani 1 1 d .
H1B H 0.0844 0.5261 0.4120 0.030 Uiso 1 1 calc R
C34 C -0.0443(6) 0.6131(10) 0.2100(5) 0.036(2) Uani 1 1 d .
H1C H 0.0033 0.6549 0.2036 0.043 Uiso 1 1 calc R
C33 C -0.0195(6) 0.5404(8) 0.2843(6) 0.0322(19) Uani 1 1 d .
C38 C -0.0919(7) 0.4787(10) 0.2921(7) 0.042(2) Uani 1 1 d .
H1E H -0.0778 0.4274 0.3400 0.051 Uiso 1 1 calc R
C35 C -0.1371(8) 0.6247(14) 0.1459(7) 0.057(3) Uani 1 1 d .
H1F H -0.1511 0.6742 0.0971 0.068 Uiso 1 1 calc R
C47 C 0.2654(7) 0.6737(10) 0.6919(6) 0.042(2) Uani 1 1 d .
H1G H 0.2574 0.7118 0.7369 0.051 Uiso 1 1 calc R
C18 C 0.5233(7) 0.4493(10) 0.0253(7) 0.046(2) Uani 1 1 d .
H1H H 0.5528 0.4848 -0.0053 0.056 Uiso 1 1 calc R
C48 C 0.3161(7) 0.5689(9) 0.7090(6) 0.041(2) Uani 1 1 d .
H1I H 0.3430 0.5360 0.7658 0.049 Uiso 1 1 calc R
C6 C 0.3100(6) 1.0507(8) 0.1169(6) 0.034(2) Uani 1 1 d .
H1J H 0.2812 1.1075 0.0718 0.041 Uiso 1 1 calc R
C17 C 0.5599(7) 0.3461(12) 0.0731(7) 0.053(3) Uani 1 1 d .
H1K H 0.6150 0.3122 0.0757 0.063 Uiso 1 1 calc R
C49 C 0.3278(7) 0.5111(9) 0.6427(6) 0.038(2) Uani 1 1 d .
H1L H 0.3616 0.4388 0.6541 0.046 Uiso 1 1 calc R
C16 C 0.5165(8) 0.2923(10) 0.1171(7) 0.052(3) Uani 1 1 d .
H1M H 0.5409 0.2204 0.1477 0.063 Uiso 1 1 calc R
C36 C -0.2095(8) 0.5649(11) 0.1525(8) 0.056(3) Uani 1 1 d .
H1N H -0.2721 0.5714 0.1083 0.068 Uiso 1 1 calc R
C37 C -0.1868(7) 0.4944(11) 0.2269(8) 0.055(3) Uani 1 1 d .
H1O H -0.2355 0.4564 0.2339 0.066 Uiso 1 1 calc R
C55 C 0.4161(11) 0.3677(10) 0.3431(7) 0.065(4) Uani 1 1 d .
H1PA H 0.4668 0.3751 0.3262 0.078 Uiso 1 1 calc R
H1PB H 0.3600 0.3355 0.2930 0.078 Uiso 1 1 calc R

loop_
_atom_site_aniso_label
_atom_site_aniso_U_11
_atom_site_aniso_U_22
_atom_site_aniso_U_33
_atom_site_aniso_U_23
_atom_site_aniso_U_13
_atom_site_aniso_U_12
Ba1 0.0344(2) 0.0234(2) 0.0248(2) 0.00136(17) 0.01900(18) 0.00518(16)
Se1 0.0368(5) 0.0220(4) 0.0302(4) -0.0016(4) 0.0214(4) -0.0046(3)
Se2 0.0322(4) 0.0226(5) 0.0344(4) -0.0040(4) 0.0227(4) -0.0056(3)
P1 0.0298(10) 0.0159(9) 0.0230(8) -0.0024(7) 0.0168(8) -0.0012(8)
P2 0.0269(9) 0.0161(9) 0.0245(8) -0.0022(8) 0.0160(8) -0.0014(7)
O1 0.050(4) 0.037(4) 0.033(3) 0.004(3) 0.022(3) 0.013(3)
C27 0.027(4) 0.023(4) 0.035(4) -0.007(4) 0.020(3) -0.011(3)
C2 0.027(4) 0.017(4) 0.029(4) 0.002(3) 0.019(3) 0.000(3)
C32 0.043(5) 0.021(4) 0.032(4) -0.004(3) 0.022(4) -0.005(3)
C20 0.041(5) 0.028(4) 0.029(4) -0.002(3) 0.025(4) -0.007(4)
C3 0.048(5) 0.019(4) 0.031(4) 0.000(3) 0.022(4) 0.004(4)
C51 0.047(5) 0.025(5) 0.040(5) -0.004(4) 0.024(4) -0.003(4)
C1 0.033(4) 0.023(4) 0.021(3) -0.004(3) 0.018(3) 0.001(3)
C8 0.031(4) 0.020(4) 0.038(4) -0.008(3) 0.017(4) -0.002(3)
C29 0.044(5) 0.019(4) 0.054(5) 0.001(4) 0.023(5) -0.006(4)
C9 0.048(5) 0.028(5) 0.046(5) -0.012(4) 0.027(4) 0.001(4)
C52 0.038(5) 0.038(5) 0.039(4) 0.009(4) 0.015(4) 0.000(4)
C31 0.051(5) 0.022(5) 0.052(5) -0.008(4) 0.035(5) -0.007(4)
C13 0.033(4) 0.040(6) 0.041(4) 0.003(5) 0.015(4) 0.003(4)
C25 0.048(5) 0.029(4) 0.034(4) -0.001(4) 0.031(4) 0.002(4)
C39 0.032(4) 0.026(4) 0.023(3) -0.002(3) 0.018(3) 0.000(3)
C10 0.035(5) 0.047(6) 0.063(6) -0.011(5) 0.030(5) -0.004(5)
C30 0.052(6) 0.016(4) 0.063(6) -0.003(4) 0.035(5) -0.003(4)
C53 0.058(7) 0.034(5) 0.044(5) 0.002(5) 0.018(5) 0.009(5)
C42 0.042(5) 0.046(6) 0.028(4) 0.008(4) 0.021(4) 0.020(4)
C44 0.034(4) 0.022(4) 0.044(5) -0.010(4) 0.026(4) -0.006(3)
C28 0.048(5) 0.027(5) 0.036(4) -0.002(4) 0.029(4) -0.007(4)
C54 0.099(10) 0.052(7) 0.041(5) 0.005(5) 0.027(6) 0.036(7)
C21 0.050(5) 0.029(4) 0.030(4) -0.003(4) 0.025(4) 0.001(4)
C43 0.031(4) 0.043(5) 0.032(4) -0.008(4) 0.017(4) 0.002(4)
C40 0.042(5) 0.024(4) 0.044(5) 0.003(4) 0.025(4) 0.002(4)
C24 0.036(5) 0.046(6) 0.040(5) 0.012(4) 0.022(4) 0.009(4)
C22 0.056(6) 0.048(6) 0.029(4) -0.006(4) 0.022(4) -0.005(5)
C41 0.058(6) 0.030(5) 0.045(5) 0.002(4) 0.033(5) 0.011(4)
C11 0.030(5) 0.051(7) 0.058(6) -0.019(5) 0.009(5) -0.002(4)
C12 0.040(5) 0.056(7) 0.048(5) 0.004(5) 0.015(5) 0.009(5)
C23 0.051(6) 0.059(7) 0.029(4) 0.008(5) 0.018(4) -0.003(5)
N1 0.037(4) 0.017(3) 0.027(3) -0.004(3) 0.023(3) -0.001(3)
O2 0.059(4) 0.024(3) 0.031(3) 0.007(3) 0.019(3) 0.013(3)
C58 0.034(5) 0.042(6) 0.036(4) -0.016(4) 0.018(4) -0.007(4)
N2 0.033(3) 0.022(3) 0.028(3) -0.008(3) 0.022(3) -0.002(3)
C45 0.028(4) 0.019(4) 0.029(4) 0.003(3) 0.019(3) -0.004(3)
C50 0.041(5) 0.024(4) 0.032(4) 0.006(4) 0.023(4) 0.007(4)
C46 0.034(4) 0.027(4) 0.026(4) -0.002(3) 0.013(3) 0.000(3)
C57 0.038(5) 0.050(6) 0.029(4) 0.009(4) 0.017(4) 0.008(4)
C14 0.034(4) 0.024(4) 0.030(4) -0.010(3) 0.020(3) -0.003(3)
C4 0.063(6) 0.022(4) 0.040(4) -0.008(4) 0.034(5) -0.003(4)
C7 0.037(4) 0.018(4) 0.030(4) 0.001(3) 0.020(4) -0.005(3)
C5 0.047(5) 0.023(4) 0.052(5) -0.005(4) 0.035(5) -0.004(4)
C15 0.046(5) 0.032(5) 0.043(5) 0.004(4) 0.027(4) 0.006(4)
C19 0.048(5) 0.032(5) 0.041(4) -0.004(4) 0.032(4) -0.003(4)
C56 0.040(5) 0.028(5) 0.041(5) 0.002(4) 0.020(4) 0.001(4)
C26 0.031(4) 0.022(4) 0.031(4) -0.003(3) 0.024(3) -0.004(3)
C34 0.035(4) 0.040(6) 0.034(4) -0.007(4) 0.018(4) -0.004(4)
C33 0.033(4) 0.025(4) 0.040(4) -0.010(4) 0.018(4) -0.002(4)
C38 0.047(5) 0.033(5) 0.062(6) -0.016(5) 0.039(5) -0.012(4)
C35 0.044(6) 0.074(8) 0.045(5) 0.000(6) 0.013(5) 0.014(6)
C47 0.054(6) 0.045(6) 0.032(4) -0.009(4) 0.024(4) -0.010(5)
C18 0.045(5) 0.047(6) 0.061(6) -0.020(5) 0.036(5) -0.008(5)
C48 0.053(6) 0.036(5) 0.027(4) 0.005(4) 0.013(4) -0.005(4)
C6 0.037(5) 0.020(4) 0.043(5) 0.006(4) 0.017(4) 0.001(4)
C17 0.034(5) 0.066(8) 0.058(6) -0.012(6) 0.022(5) 0.009(5)
C49 0.050(5) 0.026(4) 0.040(5) 0.007(4) 0.023(4) 0.009(4)
C16 0.058(6) 0.040(6) 0.056(6) 0.005(5) 0.024(5) 0.019(5)
C36 0.039(6) 0.052(7) 0.057(6) -0.013(6) 0.005(5) 0.013(5)
C37 0.036(5) 0.047(7) 0.090(8) -0.032(6) 0.035(6) -0.014(5)
C55 0.119(11) 0.030(6) 0.036(5) -0.001(4) 0.027(6) 0.032(6)

loop_
_atom_type_symbol
_atom_type_description
_atom_type_scat_dispersion_real
_atom_type_scat_dispersion_imag
_atom_type_scat_source
C C 0.0181 0.0091 'International Tables Vol C Tables 4.2.6.8 and 6.1.1.4'
H H 0.0000 0.0000 'International Tables Vol C Tables 4.2.6.8 and 6.1.1.4'
N N 0.0311 0.0180 'International Tables Vol C Tables 4.2.6.8 and 6.1.1.4'
O O 0.0492 0.0322 'International Tables Vol C Tables 4.2.6.8 and 6.1.1.4'
P P 0.2955 0.4335 'International Tables Vol C Tables 4.2.6.8 and 6.1.1.4'
Se Se -0.7943 1.1372 'International Tables Vol C Tables 4.2.6.8 and 6.1.1.4'
Ba Ba -1.0456 8.4617 'International Tables Vol C Tables 4.2.6.8 and 6.1.1.4'

loop_
_geom_angle_atom_site_label_1
_geom_angle_atom_site_label_2
_geom_angle_atom_site_label_3
_geom_angle
O1 Ba1 O2 177.3(2)
O1 Ba1 N1 91.2(2)
O2 Ba1 N1 89.2(2)
O1 Ba1 N2 84.9(2)
O2 Ba1 N2 94.8(2)
N1 Ba1 N2 175.8(2)
O1 Ba1 Se2 85.90(14)
O2 Ba1 Se2 91.58(13)
N1 Ba1 Se2 121.82(15)
N2 Ba1 Se2 59.46(15)
O1 Ba1 Se1 98.25(13)
O2 Ba1 Se1 84.29(13)
N1 Ba1 Se1 59.62(15)
N2 Ba1 Se1 119.44(15)
Se2 Ba1 Se1 175.66(3)
O1 Ba1 P1 93.00(14)
O2 Ba1 P1 88.50(14)
N1 Ba1 P1 24.34(15)
N2 Ba1 P1 154.20(15)
Se2 Ba1 P1 146.16(4)
Se1 Ba1 P1 35.37(4)
O1 Ba1 P2 84.97(14)
O2 Ba1 P2 93.59(14)
N1 Ba1 P2 157.07(15)
N2 Ba1 P2 24.03(15)
Se2 Ba1 P2 35.44(3)
Se1 Ba1 P2 143.30(4)
P1 Ba1 P2 177.39(5)
P1 Se1 Ba1 80.11(6)
P2 Se2 Ba1 80.77(6)
N1 P1 C20 112.4(4)
N1 P1 C14 113.3(4)
C20 P1 C14 103.1(4)
N1 P1 Se1 109.6(3)
C20 P1 Se1 107.1(3)
C14 P1 Se1 111.1(3)
N1 P1 Ba1 45.3(3)
C20 P1 Ba1 121.6(3)
C14 P1 Ba1 134.7(3)
Se1 P1 Ba1 64.52(5)
N2 P2 C39 116.0(4)
N2 P2 C45 112.2(4)
C39 P2 C45 101.2(4)
N2 P2 Se2 108.9(3)
C39 P2 Se2 109.6(3)
C45 P2 Se2 108.6(3)
N2 P2 Ba1 45.1(2)
C39 P2 Ba1 132.7(2)
C45 P2 Ba1 125.7(3)
Se2 P2 Ba1 63.79(6)
C51 O1 C54 107.8(7)
C51 O1 Ba1 126.3(5)
C54 O1 Ba1 124.3(6)
C28 C27 C32 117.9(8)
C28 C27 C26 122.2(7)
C32 C27 C26 119.7(8)
C3 C2 C7 117.1(8)
C3 C2 C1 121.2(7)
C7 C2 C1 121.7(7)
C31 C32 C27 120.1(9)
C31 C32 H7 120.0
C27 C32 H7 120.0
C25 C20 C21 121.1(8)
C25 C20 P1 118.9(7)
C21 C20 P1 119.6(7)
C2 C3 C4 121.4(8)
C2 C3 H11 119.3
C4 C3 H11 119.3
O1 C51 C52 103.9(7)
O1 C51 H15A 111.0
C52 C51 H15A 111.0
O1 C51 H15B 111.0
C52 C51 H15B 111.0
H15A C51 H15B 109.0
N1 C1 C2 108.8(6)
N1 C1 C8 114.1(7)
C2 C1 C8 109.7(6)
N1 C1 H16 108.0
C2 C1 H16 108.0
C8 C1 H16 108.0
C9 C8 C13 117.5(8)
C9 C8 C1 120.6(8)
C13 C8 C1 121.8(8)
C30 C29 C28 120.7(9)
C30 C29 H21 119.6
C28 C29 H21 119.6
C10 C9 C8 121.9(10)
C10 C9 H22 119.1
C8 C9 H22 119.1
C53 C52 C51 101.9(8)
C53 C52 H24A 111.4
C51 C52 H24A 111.4
C53 C52 H24B 111.4
C51 C52 H24B 111.4
H24A C52 H24B 109.2
C30 C31 C32 120.6(9)
C30 C31 H25 119.7
C32 C31 H25 119.7
C12 C13 C8 121.5(10)
C12 C13 H28 119.3
C8 C13 H28 119.3
C20 C25 C24 119.4(9)
C20 C25 H29 120.3
C24 C25 H29 120.3
C40 C39 C44 116.6(8)
C40 C39 P2 122.3(7)
C44 C39 P2 120.9(7)
C9 C10 C11 120.7(10)
C9 C10 H34 119.7
C11 C10 H34 119.7
C29 C30 C31 119.5(9)
C29 C30 H36 120.2
C31 C30 H36 120.2
C54 C53 C52 106.1(9)
C54 C53 H37A 110.5
C52 C53 H37A 110.5
C54 C53 H37B 110.5
C52 C53 H37B 110.5
H37A C53 H37B 108.7
C41 C42 C43 120.2(9)
C41 C42 H38 119.9
C43 C42 H38 119.9
C43 C44 C39 121.9(8)
C43 C44 H40 119.0
C39 C44 H40 119.0
C29 C28 C27 121.1(8)
C29 C28 H43 119.5
C27 C28 H43 119.5
O1 C54 C53 106.5(8)
O1 C54 H45A 110.4
C53 C54 H45A 110.4
O1 C54 H45B 110.4
C53 C54 H45B 110.4
H45A C54 H45B 108.6
C22 C21 C20 118.6(9)
C22 C21 H46 120.7
C20 C21 H46 120.7
C44 C43 C42 119.6(9)
C44 C43 H49 120.2
C42 C43 H49 120.2
C39 C40 C41 122.3(9)
C39 C40 H51 118.8
C41 C40 H51 118.8
C23 C24 C25 119.9(9)
C23 C24 H52 120.1
C25 C24 H52 120.1
C23 C22 C21 120.2(9)
C23 C22 H54 119.9
C21 C22 H54 119.9
C42 C41 C40 119.3(9)
C42 C41 H56 120.4
C40 C41 H56 120.4
C10 C11 C12 119.4(10)
C10 C11 H58 120.3
C12 C11 H58 120.3
C13 C12 C11 119.0(11)
C13 C12 H71 120.5
C11 C12 H71 120.5
C24 C23 C22 120.8(9)
C24 C23 H76 119.6
C22 C23 H76 119.6
C1 N1 P1 119.4(5)
C1 N1 Ba1 130.2(5)
P1 N1 Ba1 110.3(3)
C58 O2 C55 105.0(7)
C58 O2 Ba1 131.3(6)
C55 O2 Ba1 122.9(6)
O2 C58 C57 104.2(7)
O2 C58 H2A 110.9
C57 C58 H2A 110.9
O2 C58 H2B 110.9
C57 C58 H2B 110.9
H2A C58 H2B 108.9
C26 N2 P2 121.0(5)
C26 N2 Ba1 127.6(5)
P2 N2 Ba1 110.9(3)
C50 C45 C46 117.4(7)
C50 C45 P2 118.6(6)
C46 C45 P2 124.0(6)
C49 C50 C45 122.0(8)
C49 C50 H5 119.0
C45 C50 H5 119.0
C47 C46 C45 120.8(8)
C47 C46 H4 119.6
C45 C46 H4 119.6
C58 C57 C56 102.9(7)
C58 C57 H9A 111.2
C56 C57 H9A 111.2
C58 C57 H9B 111.2
C56 C57 H9B 111.2
H9A C57 H9B 109.1
C15 C14 C19 120.6(9)
C15 C14 P1 121.3(7)
C19 C14 P1 117.9(7)
C5 C4 C3 120.2(8)
C5 C4 H12 119.9
C3 C4 H12 119.9
C6 C7 C2 121.8(8)
C6 C7 H13 119.1
C2 C7 H13 119.1
C6 C5 C4 118.7(9)
C6 C5 H14 120.6
C4 C5 H14 120.6
C14 C15 C16 119.3(10)
C14 C15 H17 120.4
C16 C15 H17 120.4
C14 C19 C18 119.0(9)
C14 C19 H18 120.5
C18 C19 H18 120.5
C55 C56 C57 103.6(8)
C55 C56 H1AA 111.0
C57 C56 H1AA 111.0
C55 C56 H1AB 111.0
C57 C56 H1AB 111.0
H1AA C56 H1AB 109.0
N2 C26 C33 114.7(7)
N2 C26 C27 109.7(6)
C33 C26 C27 110.0(7)
N2 C26 H1B 107.4
C33 C26 H1B 107.4
C27 C26 H1B 107.4
C35 C34 C33 121.8(10)
C35 C34 H1C 119.1
C33 C34 H1C 119.1
C38 C33 C34 117.9(9)
C38 C33 C26 120.1(9)
C34 C33 C26 121.9(8)
C33 C38 C37 119.4(11)
C33 C38 H1E 120.3
C37 C38 H1E 120.3
C36 C35 C34 121.1(12)
C36 C35 H1F 119.4
C34 C35 H1F 119.4
C48 C47 C46 120.4(9)
C48 C47 H1G 119.8
C46 C47 H1G 119.8
C17 C18 C19 119.9(10)
C17 C18 H1H 120.1
C19 C18 H1H 120.1
C47 C48 C49 120.3(9)
C47 C48 H1I 119.8
C49 C48 H1I 119.8
C5 C6 C7 120.7(8)
C5 C6 H1J 119.7
C7 C6 H1J 119.7
C16 C17 C18 120.6(10)
C16 C17 H1K 119.7
C18 C17 H1K 119.7
C48 C49 C50 119.1(9)
C48 C49 H1L 120.5
C50 C49 H1L 120.5
C17 C16 C15 120.6(10)
C17 C16 H1M 119.7
C15 C16 H1M 119.7
C35 C36 C37 118.1(10)
C35 C36 H1N 121.0
C37 C36 H1N 121.0
C36 C37 C38 121.6(11)
C36 C37 H1O 119.2
C38 C37 H1O 119.2
O2 C55 C56 108.4(8)
O2 C55 H1PA 110.0
C56 C55 H1PA 110.0
O2 C55 H1PB 110.0
C56 C55 H1PB 110.0
H1PA C55 H1PB 108.4

loop_
_geom_bond_atom_site_label_1
_geom_bond_atom_site_label_2
_geom_bond_distance
Ba1 O1 2.716(6)
Ba1 O2 2.734(6)
Ba1 N1 2.777(6)
Ba1 N2 2.778(6)
Ba1 Se2 3.3314(10)
Ba1 Se1 3.3553(10)
Ba1 P1 3.662(2)
Ba1 P2 3.665(2)
Se1 P1 2.152(2)
Se2 P2 2.153(2)
P1 N1 1.609(7)
P1 C20 1.840(9)
P1 C14 1.847(9)
P2 N2 1.597(7)
P2 C39 1.824(9)
P2 C45 1.827(8)
O1 C51 1.430(10)
O1 C54 1.447(13)
C27 C28 1.385(12)
C27 C32 1.399(11)
C27 C26 1.526(12)
C2 C3 1.381(11)
C2 C7 1.397(11)
C2 C1 1.508(11)
C32 C31 1.397(12)
C32 H7 0.9300
C20 C25 1.372(13)
C20 C21 1.400(12)
C3 C4 1.394(12)
C3 H11 0.9300
C51 C52 1.533(13)
C51 H15A 0.9700
C51 H15B 0.9700
C1 N1 1.460(10)
C1 C8 1.546(11)
C1 H16 0.9800
C8 C9 1.383(13)
C8 C13 1.397(13)
C29 C30 1.364(14)
C29 C28 1.385(13)
C29 H21 0.9300
C9 C10 1.366(13)
C9 H22 0.9300
C52 C53 1.514(14)
C52 H24A 0.9700
C52 H24B 0.9700
C31 C30 1.369(14)
C31 H25 0.9300
C13 C12 1.383(13)
C13 H28 0.9300
C25 C24 1.401(12)
C25 H29 0.9300
C39 C40 1.380(12)
C39 C44 1.401(11)
C10 C11 1.371(16)
C10 H34 0.9300
C30 H36 0.9300
C53 C54 1.500(14)
C53 H37A 0.9700
C53 H37B 0.9700
C42 C41 1.366(14)
C42 C43 1.391(14)
C42 H38 0.9300
C44 C43 1.377(12)
C44 H40 0.9300
C28 H43 0.9300
C54 H45A 0.9700
C54 H45B 0.9700
C21 C22 1.391(12)
C21 H46 0.9300
C43 H49 0.9300
C40 C41 1.398(12)
C40 H51 0.9300
C24 C23 1.368(14)
C24 H52 0.9300
C22 C23 1.383(15)
C22 H54 0.9300
C41 H56 0.9300
C11 C12 1.406(16)
C11 H58 0.9300
C12 H71 0.9300
C23 H76 0.9300
O2 C58 1.419(9)
O2 C55 1.448(11)
C58 C57 1.525(14)
C58 H2A 0.9700
C58 H2B 0.9700
N2 C26 1.475(10)
C45 C50 1.387(12)
C45 C46 1.388(11)
C50 C49 1.379(12)
C50 H5 0.9300
C46 C47 1.385(12)
C46 H4 0.9300
C57 C56 1.533(13)
C57 H9A 0.9700
C57 H9B 0.9700
C14 C15 1.365(12)
C14 C19 1.390(12)
C4 C5 1.391(13)
C4 H12 0.9300
C7 C6 1.378(12)
C7 H13 0.9300
C5 C6 1.372(13)
C5 H14 0.9300
C15 C16 1.388(13)
C15 H17 0.9300
C19 C18 1.396(13)
C19 H18 0.9300
C56 C55 1.498(13)
C56 H1AA 0.9700
C56 H1AB 0.9700
C26 C33 1.516(11)
C26 H1B 0.9800
C34 C35 1.372(13)
C34 C33 1.391(13)
C34 H1C 0.9300
C33 C38 1.388(13)
C38 C37 1.404(14)
C38 H1E 0.9300
C35 C36 1.368(18)
C35 H1F 0.9300
C47 C48 1.359(15)
C47 H1G 0.9300
C18 C17 1.363(16)
C18 H1H 0.9300
C48 C49 1.379(14)
C48 H1I 0.9300
C6 H1J 0.9300
C17 C16 1.360(16)
C17 H1K 0.9300
C49 H1L 0.9300
C16 H1M 0.9300
C36 C37 1.383(17)
C36 H1N 0.9300
C37 H1O 0.9300
C55 H1PA 0.9700
C55 H1PB 0.9700

loop_
_geom_torsion_atom_site_label_1
_geom_torsion_atom_site_label_2
_geom_torsion_atom_site_label_3
_geom_torsion_atom_site_label_4
_geom_torsion
O1 Ba1 Se1 P1 83.52(17)
O2 Ba1 Se1 P1 -95.47(16)
N1 Ba1 Se1 P1 -3.01(17)
N2 Ba1 Se1 P1 172.26(18)
Se2 Ba1 Se1 P1 -113.6(4)
P2 Ba1 Se1 P1 176.17(8)
O1 Ba1 Se2 P2 87.09(17)
O2 Ba1 Se2 P2 -93.97(17)
N1 Ba1 Se2 P2 175.95(17)
N2 Ba1 Se2 P2 0.63(18)
Se1 Ba1 Se2 P2 -75.9(4)
P1 Ba1 Se2 P2 176.36(9)
Ba1 Se1 P1 N1 4.8(3)
Ba1 Se1 P1 C20 -117.4(3)
Ba1 Se1 P1 C14 130.7(3)
O1 Ba1 P1 N1 86.3(4)
O2 Ba1 P1 N1 -91.4(4)
N2 Ba1 P1 N1 170.7(5)
Se2 Ba1 P1 N1 -0.8(4)
Se1 Ba1 P1 N1 -173.7(4)
P2 Ba1 P1 N1 125.3(12)
O1 Ba1 P1 C20 -4.9(4)
O2 Ba1 P1 C20 177.3(4)
N1 Ba1 P1 C20 -91.2(5)
N2 Ba1 P1 C20 79.5(5)
Se2 Ba1 P1 C20 -92.0(3)
Se1 Ba1 P1 C20 95.1(3)
P2 Ba1 P1 C20 34.1(13)
O1 Ba1 P1 C14 164.9(4)
O2 Ba1 P1 C14 -12.8(4)
N1 Ba1 P1 C14 78.6(5)
N2 Ba1 P1 C14 -110.7(5)
Se2 Ba1 P1 C14 77.8(4)
Se1 Ba1 P1 C14 -95.1(4)
P2 Ba1 P1 C14 -156.1(11)
O1 Ba1 P1 Se1 -100.04(16)
O2 Ba1 P1 Se1 82.24(16)
N1 Ba1 P1 Se1 173.7(4)
N2 Ba1 P1 Se1 -15.6(4)
Se2 Ba1 P1 Se1 172.85(5)
P2 Ba1 P1 Se1 -61.0(12)
Ba1 Se2 P2 N2 -1.0(3)
Ba1 Se2 P2 C39 -128.9(3)
Ba1 Se2 P2 C45 121.4(3)
O1 Ba1 P2 N2 88.7(4)
O2 Ba1 P2 N2 -93.7(4)
N1 Ba1 P2 N2 169.8(5)
Se2 Ba1 P2 N2 178.7(4)
Se1 Ba1 P2 N2 -8.4(4)
P1 Ba1 P2 N2 49.5(12)
O1 Ba1 P2 C39 3.1(4)
O2 Ba1 P2 C39 -179.2(4)
N1 Ba1 P2 C39 84.2(5)
N2 Ba1 P2 C39 -85.6(5)
Se2 Ba1 P2 C39 93.1(4)
Se1 Ba1 P2 C39 -94.0(4)
P1 Ba1 P2 C39 -36.0(13)
O1 Ba1 P2 C45 175.2(3)
O2 Ba1 P2 C45 -7.1(3)
N1 Ba1 P2 C45 -103.7(5)
N2 Ba1 P2 C45 86.5(5)
Se2 Ba1 P2 C45 -94.8(3)
Se1 Ba1 P2 C45 78.1(3)
P1 Ba1 P2 C45 136.1(11)
O1 Ba1 P2 Se2 -89.99(16)
O2 Ba1 P2 Se2 87.68(16)
N1 Ba1 P2 Se2 -8.9(4)
N2 Ba1 P2 Se2 -178.7(4)
Se1 Ba1 P2 Se2 172.95(5)
P1 Ba1 P2 Se2 -129.1(11)
O2 Ba1 O1 C51 146(4)
N1 Ba1 O1 C51 47.4(7)
N2 Ba1 O1 C51 -131.1(7)
Se2 Ba1 O1 C51 169.2(7)
Se1 Ba1 O1 C51 -12.1(7)
P1 Ba1 O1 C51 23.1(7)
P2 Ba1 O1 C51 -155.3(7)
O2 Ba1 O1 C54 -17(5)
N1 Ba1 O1 C54 -116.5(9)
N2 Ba1 O1 C54 65.0(9)
Se2 Ba1 O1 C54 5.4(9)
Se1 Ba1 O1 C54 -175.9(9)
P1 Ba1 O1 C54 -140.8(9)
P2 Ba1 O1 C54 40.9(9)
C28 C27 C32 C31 1.6(13)
C26 C27 C32 C31 177.6(8)
N1 P1 C20 C25 -11.9(9)
C14 P1 C20 C25 -134.2(8)
Se1 P1 C20 C25 108.6(7)
Ba1 P1 C20 C25 38.4(8)
N1 P1 C20 C21 175.1(7)
C14 P1 C20 C21 52.8(8)
Se1 P1 C20 C21 -64.5(8)
Ba1 P1 C20 C21 -134.6(7)
C7 C2 C3 C4 -0.2(14)
C1 C2 C3 C4 -178.1(8)
C54 O1 C51 C52 35.6(11)
Ba1 O1 C51 C52 -130.4(7)
C3 C2 C1 N1 74.3(10)
C7 C2 C1 N1 -103.5(8)
C3 C2 C1 C8 -51.2(10)
C7 C2 C1 C8 131.0(8)
N1 C1 C8 C9 163.1(8)
C2 C1 C8 C9 -74.5(10)
N1 C1 C8 C13 -19.6(11)
C2 C1 C8 C13 102.8(9)
C13 C8 C9 C10 -0.5(14)
C1 C8 C9 C10 177.0(8)
O1 C51 C52 C53 -36.0(10)
C27 C32 C31 C30 -0.3(14)
C9 C8 C13 C12 0.4(15)
C1 C8 C13 C12 -177.0(9)
C21 C20 C25 C24 0.8(14)
P1 C20 C25 C24 -172.1(7)
N2 P2 C39 C40 -138.0(7)
C45 P2 C39 C40 100.3(8)
Se2 P2 C39 C40 -14.2(8)
Ba1 P2 C39 C40 -86.2(8)
N2 P2 C39 C44 45.8(8)
C45 P2 C39 C44 -75.9(7)
Se2 P2 C39 C44 169.5(6)
Ba1 P2 C39 C44 97.6(7)
C8 C9 C10 C11 0.3(15)
C28 C29 C30 C31 2.1(15)
C32 C31 C30 C29 -1.6(15)
C51 C52 C53 C54 23.6(12)
C40 C39 C44 C43 0.7(13)
P2 C39 C44 C43 177.2(7)
C30 C29 C28 C27 -0.8(14)
C32 C27 C28 C29 -1.1(13)
C26 C27 C28 C29 -177.0(8)
C51 O1 C54 C53 -20.5(13)
Ba1 O1 C54 C53 145.9(7)
C52 C53 C54 O1 -3.3(14)
C25 C20 C21 C22 -0.4(14)
P1 C20 C21 C22 172.5(7)
C39 C44 C43 C42 -0.5(14)
C41 C42 C43 C44 -0.5(14)
C44 C39 C40 C41 0.0(13)
P2 C39 C40 C41 -176.4(7)
C20 C25 C24 C23 -0.9(14)
C20 C21 C22 C23 0.0(15)
C43 C42 C41 C40 1.2(14)
C39 C40 C41 C42 -0.9(14)
C9 C10 C11 C12 -0.1(16)
C8 C13 C12 C11 -0.2(17)
C10 C11 C12 C13 0.0(17)
C25 C24 C23 C22 0.5(16)
C21 C22 C23 C24 -0.1(16)
C2 C1 N1 P1 145.3(5)
C8 C1 N1 P1 -91.8(7)
C2 C1 N1 Ba1 -37.0(9)
C8 C1 N1 Ba1 85.8(8)
C20 P1 N1 C1 -69.0(7)
C14 P1 N1 C1 47.4(7)
Se1 P1 N1 C1 172.0(5)
Ba1 P1 N1 C1 178.1(8)
C20 P1 N1 Ba1 112.9(4)
C14 P1 N1 Ba1 -130.7(4)
Se1 P1 N1 Ba1 -6.0(3)
O1 Ba1 N1 C1 87.6(6)
O2 Ba1 N1 C1 -89.7(6)
N2 Ba1 N1 C1 108(3)
Se2 Ba1 N1 C1 1.7(7)
Se1 Ba1 N1 C1 -173.6(7)
P1 Ba1 N1 C1 -177.8(9)
P2 Ba1 N1 C1 7.7(9)
O1 Ba1 N1 P1 -94.6(3)
O2 Ba1 N1 P1 88.1(3)
N2 Ba1 N1 P1 -74(4)
Se2 Ba1 N1 P1 179.4(2)
Se1 Ba1 N1 P1 4.2(2)
P2 Ba1 N1 P1 -174.52(13)
O1 Ba1 O2 C58 31(5)
N1 Ba1 O2 C58 130.0(8)
N2 Ba1 O2 C58 -51.3(8)
Se2 Ba1 O2 C58 8.1(8)
Se1 Ba1 O2 C58 -170.5(8)
P1 Ba1 O2 C58 154.3(8)
P2 Ba1 O2 C58 -27.3(8)
O1 Ba1 O2 C55 -161(4)
N1 Ba1 O2 C55 -62.2(9)
N2 Ba1 O2 C55 116.5(9)
Se2 Ba1 O2 C55 176.0(9)
Se1 Ba1 O2 C55 -2.7(9)
P1 Ba1 O2 C55 -37.9(9)
P2 Ba1 O2 C55 140.6(9)
C55 O2 C58 C57 -40.1(11)
Ba1 O2 C58 C57 129.3(7)
C39 P2 N2 C26 -62.1(7)
C45 P2 N2 C26 53.5(7)
Se2 P2 N2 C26 173.7(5)
Ba1 P2 N2 C26 172.4(8)
C39 P2 N2 Ba1 125.4(4)
C45 P2 N2 Ba1 -118.9(4)
Se2 P2 N2 Ba1 1.3(4)
O1 Ba1 N2 C26 99.0(6)
O2 Ba1 N2 C26 -83.7(6)
N1 Ba1 N2 C26 78(4)
Se2 Ba1 N2 C26 -172.7(7)
Se1 Ba1 N2 C26 2.4(7)
P1 Ba1 N2 C26 12.7(9)
P2 Ba1 N2 C26 -171.8(9)
O1 Ba1 N2 P2 -89.2(4)
O2 Ba1 N2 P2 88.1(4)
N1 Ba1 N2 P2 -110(3)
Se2 Ba1 N2 P2 -0.9(3)
Se1 Ba1 N2 P2 174.3(3)
P1 Ba1 N2 P2 -175.43(12)
N2 P2 C45 C50 36.4(8)
C39 P2 C45 C50 160.7(7)
Se2 P2 C45 C50 -84.0(6)
Ba1 P2 C45 C50 -13.4(8)
N2 P2 C45 C46 -145.2(7)
C39 P2 C45 C46 -20.9(8)
Se2 P2 C45 C46 94.4(7)
Ba1 P2 C45 C46 165.0(6)
C46 C45 C50 C49 3.0(13)
P2 C45 C50 C49 -178.5(7)
C50 C45 C46 C47 -2.5(12)
P2 C45 C46 C47 179.1(7)
O2 C58 C57 C56 36.2(9)
N1 P1 C14 C15 97.7(8)
C20 P1 C14 C15 -140.6(7)
Se1 P1 C14 C15 -26.2(8)
Ba1 P1 C14 C15 48.3(9)
N1 P1 C14 C19 -76.9(7)
C20 P1 C14 C19 44.8(7)
Se1 P1 C14 C19 159.2(6)
Ba1 P1 C14 C19 -126.3(6)
C2 C3 C4 C5 0.4(15)
C3 C2 C7 C6 0.6(13)
C1 C2 C7 C6 178.5(8)
C3 C4 C5 C6 -1.1(15)
C19 C14 C15 C16 0.0(13)
P1 C14 C15 C16 -174.5(7)
C15 C14 C19 C18 -1.3(13)
P1 C14 C19 C18 173.4(7)
C58 C57 C56 C55 -18.1(11)
P2 N2 C26 C33 101.9(8)
Ba1 N2 C26 C33 -87.0(8)
P2 N2 C26 C27 -133.7(6)
Ba1 N2 C26 C27 37.4(9)
C28 C27 C26 N2 99.2(9)
C32 C27 C26 N2 -76.6(9)
C28 C27 C26 C33 -133.7(9)
C32 C27 C26 C33 50.5(10)
C35 C34 C33 C38 0.2(15)
C35 C34 C33 C26 178.1(10)
N2 C26 C33 C38 -162.3(8)
C27 C26 C33 C38 73.4(10)
N2 C26 C33 C34 19.8(12)
C27 C26 C33 C34 -104.4(10)
C34 C33 C38 C37 -1.8(14)
C26 C33 C38 C37 -179.8(9)
C33 C34 C35 C36 0.0(18)
C45 C46 C47 C48 1.3(14)
C14 C19 C18 C17 0.8(14)
C46 C47 C48 C49 -0.5(16)
C4 C5 C6 C7 1.5(14)
C2 C7 C6 C5 -1.3(14)
C19 C18 C17 C16 1.0(16)
C47 C48 C49 C50 0.9(16)
C45 C50 C49 C48 -2.2(15)
C18 C17 C16 C15 -2.3(17)
C14 C15 C16 C17 1.8(16)
C34 C35 C36 C37 1.5(19)
C35 C36 C37 C38 -3.3(17)
C33 C38 C37 C36 3.5(16)
C58 O2 C55 C56 28.7(13)
Ba1 O2 C55 C56 -141.8(7)
C57 C56 C55 O2 -5.3(13)
